data_8105977
loop_
_publ_author_name
'Ibuka, Soshi'
'Matsushita, Yoshitaka'
'Imai, Motoharu'

_publ_section_title
;
 Crystal structure of discandium triruthenium tetrasilicide, Sc2Ru3Si4
;
_journal_issue 6
_journal_name_full 'Zeitschrift f\"ur Kristallographie - New Crystal Structures'
_journal_page_first 1199
_journal_page_last 1200
_journal_paper_doi 10.1515/ncrs-2019-0324
_journal_volume 234
_journal_year 2019
_chemical_formula_moiety 'Ru3 Sc2 Si4'
_chemical_formula_sum 'Ru3 Sc2 Si4'
_chemical_formula_weight 505.49
_chemical_name_structure_type Hf2Ru3Si4
_chemical_name_systematic 'Discandium triruthenium tetrasilicide'
_space_group_crystal_system monoclinic
_space_group_IT_number 15
_space_group_name_Hall '-C 2yc'
_space_group_name_H-M_alt 'C 1 2/c 1'
_atom_sites_solution_hydrogens .
_audit_creation_method SHELXL-2018/3
_cell_angle_alpha 90
_cell_angle_beta 127.7710(10)
_cell_angle_gamma 90
_cell_formula_units_Z 8
_cell_length_a 19.0663(5)
_cell_length_b 5.27810(10)
_cell_length_c 13.3458(4)
_cell_measurement_reflns_used 9892
_cell_measurement_temperature 293(2)
_cell_measurement_theta_max 46.28
_cell_measurement_theta_min 2.70
_cell_volume 1061.63(5)
_computing_cell_refinement 'CrystalClear (Rigaku, 1997--2002)'
_computing_data_collection 'CrystalClear (Rigaku, 1997--2002)'
_computing_data_reduction 'CrystalClear (Rigaku, 1997--2002)'
_computing_molecular_graphics 'Diamond 4.5.3 (Crystal Impact, 2018) [9]'
_computing_structure_refinement 'SHELXL-2018/3 (Sheldrick, 2018) [8]'
_computing_structure_solution 'SHELXT (Sheldrick, 2014) [7]'
_diffrn_ambient_temperature 293(2)
_diffrn_detector_area_resol_mean 28.5714
_diffrn_measured_fraction_theta_full 0.998
_diffrn_measured_fraction_theta_max 0.966
_diffrn_measurement_device
;
Rigaku AFC11 Saturn724+ (4x4 bin mode)
;
_diffrn_measurement_method dtprofit.ref
_diffrn_radiation_detector CCD
_diffrn_radiation_monochromator Confocal
_diffrn_radiation_source 'Rotating Anode'
_diffrn_radiation_type MoK\a
_diffrn_radiation_wavelength 0.71073
_diffrn_reflns_av_R_equivalents 0.0453
_diffrn_reflns_av_unetI/netI 0.0350
_diffrn_reflns_Laue_measured_fraction_full 0.998
_diffrn_reflns_Laue_measured_fraction_max 0.966
_diffrn_reflns_limit_h_max 38
_diffrn_reflns_limit_h_min -37
_diffrn_reflns_limit_k_max 10
_diffrn_reflns_limit_k_min -10
_diffrn_reflns_limit_l_max 23
_diffrn_reflns_limit_l_min -26
_diffrn_reflns_number 13813
_diffrn_reflns_point_group_measured_fraction_full 0.998
_diffrn_reflns_point_group_measured_fraction_max 0.966
_diffrn_reflns_theta_full 25.242
_diffrn_reflns_theta_max 46.266
_diffrn_reflns_theta_min 3.071
_exptl_absorpt_coefficient_mu 11.514
_exptl_absorpt_correction_T_max 0.2389
_exptl_absorpt_correction_T_min 0.1330
_exptl_absorpt_correction_type multi-scan
_exptl_absorpt_process_details
;
CrystalClear (Rigaku, 1997--2002)
;
_exptl_crystal_colour Black
_exptl_crystal_density_diffrn 6.325
_exptl_crystal_description Platelet
_exptl_crystal_F_000 1840
_exptl_crystal_size_max 0.250
_exptl_crystal_size_mid 0.123
_exptl_crystal_size_min 0.028
_refine_diff_density_max 1.856
_refine_diff_density_min -2.190
_refine_diff_density_rms 0.420
_refine_ls_extinction_coef 0.00110(7)
_refine_ls_extinction_expression Fc^*^=kFc[1+0.001xFc^2^\l^3^/sin(2\q)]^-1/4^
_refine_ls_extinction_method 'SHELXL-2018/3 (Sheldrick 2018) [8]'
_refine_ls_goodness_of_fit_ref 1.214
_refine_ls_hydrogen_treatment undef
_refine_ls_matrix_type full
_refine_ls_number_parameters 84
_refine_ls_number_reflns 4518
_refine_ls_number_restraints 0
_refine_ls_restrained_S_all 1.214
_refine_ls_R_factor_all 0.0213
_refine_ls_R_factor_gt 0.0209
_refine_ls_shift/su_max 0.002
_refine_ls_shift/su_mean 0.000
_refine_ls_structure_factor_coef Fsqd
_refine_ls_weighting_details 'w=1/[\s^2^(Fo^2^)+(0.0092P)^2^+1.2444P] where P=(Fo^2^+2Fc^2^)/3'
_refine_ls_weighting_scheme calc
_refine_ls_wR_factor_gt 0.0523
_refine_ls_wR_factor_ref 0.0530
_reflns_Friedel_coverage 0.000
_reflns_Friedel_fraction_full .
_reflns_Friedel_fraction_max .
_reflns_number_gt 4439
_reflns_number_total 4518
_reflns_threshold_expression 'I > 2\s(I)'
_cod_data_source_file suppl_ncrs-2019-0324_suppl.cif
_cod_data_source_block shelx
_cod_original_cell_volume 1061.62(5)
_cod_original_sg_symbol_H-M 'C 2/c'
_cod_database_code 8105977
_shelx_shelxl_version_number 2018/3
_shelx_space_group_comment
;
The symmetry employed for this shelxl refinement is uniquely defined
by the following loop, which should always be used as a source of
symmetry information in preference to the above space-group names.
They are only intended as comments.
;
_shelx_estimated_absorpt_t_min 0.161
_shelx_estimated_absorpt_t_max 0.739

loop_
_space_group_symop_operation_xyz
'x, y, z'
'-x, y, -z+1/2'
'x+1/2, y+1/2, z'
'-x+1/2, y+1/2, -z+1/2'
'-x, -y, -z'
'x, -y, z-1/2'
'-x+1/2, -y+1/2, -z'
'x+1/2, -y+1/2, z-1/2'

loop_
_atom_site_label
_atom_site_type_symbol
_atom_site_fract_x
_atom_site_fract_y
_atom_site_fract_z
_atom_site_U_iso_or_equiv
_atom_site_adp_type
_atom_site_occupancy
_atom_site_site_symmetry_order
_atom_site_calc_flag
_atom_site_refinement_flags_posn
_atom_site_refinement_flags_adp
_atom_site_refinement_flags_occupancy
_atom_site_disorder_assembly
_atom_site_disorder_group
Ru1 Ru 0.01914(2) 0.12148(2) 0.41391(2) 0.00566(2) Uani 1 1 d . . . . .
Ru2 Ru 0.37811(2) 0.12685(2) 0.06817(2) 0.00659(2) Uani 1 1 d . . . . .
Ru3 Ru 0.23914(2) 0.40685(2) 0.21717(2) 0.00563(2) Uani 1 1 d . . . . .
Sc1 Sc 0.42764(2) 0.13198(4) 0.35557(2) 0.00753(4) Uani 1 1 d . . . . .
Sc2 Sc 0.16415(2) 0.12627(4) 0.36052(2) 0.00682(3) Uani 1 1 d . . . . .
Si1 Si 0.000000 0.38046(9) 0.250000 0.00650(7) Uani 1 2 d S T P . .
Si2 Si 0.500000 0.37091(9) 0.250000 0.00639(7) Uani 1 2 d S T P . .
Si3 Si 0.32756(2) 0.24789(7) 0.43254(3) 0.00640(5) Uani 1 1 d . . . . .
Si4 Si 0.11379(2) 0.13894(7) 0.10754(3) 0.00712(5) Uani 1 1 d . . . . .
Si5 Si 0.26425(2) 0.12260(7) 0.10114(4) 0.00723(5) Uani 1 1 d . . . . .

loop_
_atom_site_aniso_label
_atom_site_aniso_U_11
_atom_site_aniso_U_22
_atom_site_aniso_U_33
_atom_site_aniso_U_23
_atom_site_aniso_U_13
_atom_site_aniso_U_12
Ru1 0.00564(4) 0.00607(4) 0.00568(4) 0.00007(2) 0.00368(3) -0.00011(2)
Ru2 0.00665(4) 0.00642(4) 0.00662(4) -0.00013(2) 0.00403(3) 0.00016(2)
Ru3 0.00638(4) 0.00457(4) 0.00592(4) 0.00008(2) 0.00376(3) -0.00008(2)
Sc1 0.00839(8) 0.00682(8) 0.00903(8) -0.00047(5) 0.00617(7) -0.00043(5)
Sc2 0.00688(7) 0.00694(8) 0.00743(7) -0.00035(5) 0.00479(6) -0.00003(5)
Si1 0.00705(17) 0.00639(18) 0.00655(16) 0.000 0.00442(15) 0.000
Si2 0.00699(17) 0.00599(18) 0.00663(16) 0.000 0.00441(15) 0.000
Si3 0.00639(11) 0.00624(13) 0.00669(11) -0.00017(9) 0.00407(9) -0.00035(9)
Si4 0.00677(12) 0.00672(13) 0.00838(12) -0.00148(9) 0.00490(11) -0.00097(9)
Si5 0.00754(13) 0.00660(14) 0.00852(12) -0.00079(9) 0.00542(11) -0.00029(9)

loop_
_atom_type_symbol
_atom_type_description
_atom_type_scat_dispersion_real
_atom_type_scat_dispersion_imag
_atom_type_scat_source
Si Si 0.0817 0.0704 'International Tables Vol C Tables 4.2.6.8 and 6.1.1.4'
Sc Sc 0.2519 0.3716 'International Tables Vol C Tables 4.2.6.8 and 6.1.1.4'
Ru Ru -1.2594 0.8363 'International Tables Vol C Tables 4.2.6.8 and 6.1.1.4'

loop_
_geom_angle_atom_site_label_1
_geom_angle_atom_site_label_2
_geom_angle_atom_site_label_3
_geom_angle
_geom_angle_site_symmetry_1
_geom_angle_site_symmetry_3
Si4 Ru1 Si2 111.036(10) 2 3_445
Si4 Ru1 Si1 108.172(10) 2 .
Si2 Ru1 Si1 68.222(15) 3_445 .
Si4 Ru1 Si3 137.456(12) 2 7_556
Si2 Ru1 Si3 111.147(9) 3_445 7_556
Si1 Ru1 Si3 92.279(9) . 7_556
Si4 Ru1 Si4 100.937(11) 2 6_556
Si2 Ru1 Si4 104.718(13) 3_445 6_556
Si1 Ru1 Si4 150.675(9) . 6_556
Si3 Ru1 Si4 62.898(12) 7_556 6_556
Si4 Ru1 Sc1 76.331(10) 2 7_556
Si2 Ru1 Sc1 169.106(8) 3_445 7_556
Si1 Ru1 Sc1 118.017(11) . 7_556
Si3 Ru1 Sc1 61.128(9) 7_556 7_556
Si4 Ru1 Sc1 65.312(10) 6_556 7_556
Si4 Ru1 Sc1 65.528(10) 2 3_445
Si2 Ru1 Sc1 62.463(10) 3_445 3_445
Si1 Ru1 Sc1 121.472(10) . 3_445
Si3 Ru1 Sc1 133.278(11) 7_556 3_445
Si4 Ru1 Sc1 73.938(10) 6_556 3_445
Sc1 Ru1 Sc1 116.193(6) 7_556 3_445
Si4 Ru1 Sc1 62.070(10) 2 3_455
Si2 Ru1 Sc1 120.995(10) 3_445 3_455
Si1 Ru1 Sc1 61.370(9) . 3_455
Si3 Ru1 Sc1 99.783(11) 7_556 3_455
Si4 Ru1 Sc1 134.218(10) 6_556 3_455
Sc1 Ru1 Sc1 69.276(8) 7_556 3_455
Sc1 Ru1 Sc1 123.787(9) 3_445 3_455
Si4 Ru1 Ru1 51.909(9) 2 5_556
Si2 Ru1 Ru1 118.665(10) 3_445 5_556
Si1 Ru1 Ru1 159.835(7) . 5_556
Si3 Ru1 Ru1 101.618(9) 7_556 5_556
Si4 Ru1 Ru1 49.028(9) 6_556 5_556
Sc1 Ru1 Ru1 58.899(6) 7_556 5_556
Sc1 Ru1 Ru1 57.294(5) 3_445 5_556
Sc1 Ru1 Ru1 101.468(6) 3_455 5_556
Si4 Ru1 Sc2 61.151(10) 2 2
Si2 Ru1 Sc2 60.078(6) 3_445 2
Si1 Ru1 Sc2 59.828(6) . 2
Si3 Ru1 Sc2 152.090(9) 7_556 2
Si4 Ru1 Sc2 142.990(10) 6_556 2
Sc1 Ru1 Sc2 130.465(7) 7_556 2
Sc1 Ru1 Sc2 69.157(6) 3_445 2
Sc1 Ru1 Sc2 69.006(6) 3_455 2
Ru1 Ru1 Sc2 105.608(6) 5_556 2
Si4 Ru1 Sc2 164.314(10) 2 .
Si2 Ru1 Sc2 58.408(6) 3_445 .
Si1 Ru1 Sc2 58.188(6) . .
Si3 Ru1 Sc2 55.684(9) 7_556 .
Si4 Ru1 Sc2 93.390(10) 6_556 .
Sc1 Ru1 Sc2 115.998(7) 7_556 .
Sc1 Ru1 Sc2 113.251(6) 3_445 .
Sc1 Ru1 Sc2 111.627(6) 3_455 .
Ru1 Ru1 Sc2 141.977(6) 5_556 .
Sc2 Ru1 Sc2 103.390(6) 2 .
Si3 Ru2 Si2 149.356(12) 6 .
Si3 Ru2 Si1 90.484(13) 6 3_545
Si2 Ru2 Si1 63.462(15) . 3_545
Si3 Ru2 Si5 97.694(12) 6 .
Si2 Ru2 Si5 103.415(10) . .
Si1 Ru2 Si5 102.816(10) 3_545 .
Si3 Ru2 Si5 92.290(12) 6 7
Si2 Ru2 Si5 116.465(13) . 7
Si1 Ru2 Si5 168.759(9) 3_545 7
Si5 Ru2 Si5 66.015(14) . 7
Si3 Ru2 Si4 86.252(11) 6 7
Si2 Ru2 Si4 95.380(10) . 7
Si1 Ru2 Si4 124.601(9) 3_545 7
Si5 Ru2 Si4 132.448(12) . 7
Si5 Ru2 Si4 66.485(12) 7 7
Si3 Ru2 Ru3 50.703(8) 6 7
Si2 Ru2 Ru3 143.003(8) . 7
Si1 Ru2 Ru3 137.277(9) 3_545 7
Si5 Ru2 Ru3 99.909(10) . 7
Si5 Ru2 Ru3 50.103(8) 7 7
Si4 Ru2 Ru3 48.117(8) 7 7
Si3 Ru2 Sc2 149.751(9) 6 4
Si2 Ru2 Sc2 60.878(9) . 4
Si1 Ru2 Sc2 114.565(10) 3_545 4
Si5 Ru2 Sc2 61.699(9) . 4
Si5 Ru2 Sc2 59.917(9) 7 4
Si4 Ru2 Sc2 92.351(9) 7 4
Ru3 Ru2 Sc2 108.022(5) 7 4
Si3 Ru2 Sc2 58.365(9) 6 4_545
Si2 Ru2 Sc2 114.384(10) . 4_545
Si1 Ru2 Sc2 60.666(9) 3_545 4_545
Si5 Ru2 Sc2 60.731(9) . 4_545
Si5 Ru2 Sc2 112.029(10) 7 4_545
Si4 Ru2 Sc2 144.608(9) 7 4_545
Ru3 Ru2 Sc2 101.991(6) 7 4_545
Sc2 Ru2 Sc2 118.203(7) 4 4_545
Si3 Ru2 Sc1 95.589(9) 6 2_655
Si2 Ru2 Sc1 57.898(6) . 2_655
Si1 Ru2 Sc1 58.595(6) 3_545 2_655
Si5 Ru2 Sc1 157.249(10) . 2_655
Si5 Ru2 Sc1 131.825(10) 7 2_655
Si4 Ru2 Sc1 66.738(9) 7 2_655
Ru3 Ru2 Sc1 102.800(5) 7 2_655
Sc2 Ru2 Sc1 111.596(6) 4 2_655
Sc2 Ru2 Sc1 112.457(6) 4_545 2_655
Si3 Ru2 Sc1 124.215(9) 6 .
Si2 Ru2 Sc1 55.314(6) . .
Si1 Ru2 Sc1 56.008(6) 3_545 .
Si5 Ru2 Sc1 57.031(10) . .
Si5 Ru2 Sc1 113.926(9) 7 .
Si4 Ru2 Sc1 148.756(9) 7 .
Ru3 Ru2 Sc1 156.813(5) 7 .
Sc2 Ru2 Sc1 65.224(6) 4 .
Sc2 Ru2 Sc1 66.142(6) 4_545 .
Sc1 Ru2 Sc1 100.220(5) 2_655 .
Si4 Ru3 Si3 96.574(13) . 4
Si4 Ru3 Si5 75.669(13) . .
Si3 Ru3 Si5 98.343(12) 4 .
Si4 Ru3 Si3 103.449(13) . .
Si3 Ru3 Si3 151.387(16) 4 .
Si5 Ru3 Si3 106.225(13) . .
Si4 Ru3 Si4 164.132(9) . 4
Si3 Ru3 Si4 97.185(12) 4 4
Si5 Ru3 Si4 109.985(13) . 4
Si3 Ru3 Si4 60.919(12) . 4
Si4 Ru3 Si5 103.647(12) . 4
Si3 Ru3 Si5 97.981(11) 4 4
Si5 Ru3 Si5 163.629(12) . 4
Si3 Ru3 Si5 57.708(12) . 4
Si4 Ru3 Si5 66.584(12) 4 4
Si4 Ru3 Ru3 132.448(10) . 4
Si3 Ru3 Ru3 55.955(9) 4 4
Si5 Ru3 Ru3 139.317(10) . 4
Si3 Ru3 Ru3 95.474(10) . 4
Si4 Ru3 Ru3 52.400(9) 4 4
Si5 Ru3 Ru3 52.420(8) 4 4
Si4 Ru3 Ru3 61.112(10) . 4_545
Si3 Ru3 Ru3 153.191(10) 4 4_545
Si5 Ru3 Ru3 63.448(9) . 4_545
Si3 Ru3 Ru3 54.988(10) . 4_545
Si4 Ru3 Ru3 107.316(9) 4 4_545
Si5 Ru3 Ru3 101.574(9) 4 4_545
Ru3 Ru3 Ru3 150.151(7) 4 4_545
Si4 Ru3 Sc2 130.675(11) . 4
Si3 Ru3 Sc2 61.542(9) 4 4
Si5 Ru3 Sc2 65.915(10) . 4
Si3 Ru3 Sc2 115.856(10) . 4
Si4 Ru3 Sc2 63.678(9) 4 4
Si5 Ru3 Sc2 121.863(9) 4 4
Ru3 Ru3 Sc2 73.735(6) 4 4
Ru3 Ru3 Sc2 120.229(6) 4_545 4
Si4 Ru3 Sc1 63.811(10) . 4
Si3 Ru3 Sc1 60.507(9) 4 4
Si5 Ru3 Sc1 129.756(11) . 4
Si3 Ru3 Sc1 110.903(9) . 4
Si4 Ru3 Sc1 117.165(10) 4 4
Si5 Ru3 Sc1 60.920(9) 4 4
Ru3 Ru3 Sc1 68.720(6) 4 4
Ru3 Ru3 Sc1 114.603(6) 4_545 4
Sc2 Ru3 Sc1 121.547(7) 4 4
Si4 Ru3 Ru2 59.736(9) . 7
Si3 Ru3 Ru2 52.197(9) 4 7
Si5 Ru3 Ru2 55.700(10) . 7
Si3 Ru3 Ru2 156.362(10) . 7
Si4 Ru3 Ru2 135.914(9) 4 7
Si5 Ru3 Ru2 138.364(9) 4 7
Ru3 Ru3 Ru2 108.147(4) 4 7
Ru3 Ru3 Ru2 101.391(4) 4_545 7
Sc2 Ru3 Ru2 73.127(6) 4 7
Sc1 Ru3 Ru2 78.004(5) 4 7
Si4 Ru3 Sc1 115.964(10) . .
Si3 Ru3 Sc1 130.923(9) 4 .
Si5 Ru3 Sc1 59.621(10) . .
Si3 Ru3 Sc1 55.982(9) . .
Si4 Ru3 Sc1 59.087(9) 4 .
Si5 Ru3 Sc1 107.843(9) 4 .
Ru3 Ru3 Sc1 110.842(6) 4 .
Ru3 Ru3 Sc1 58.820(5) 4_545 .
Sc2 Ru3 Sc1 69.381(7) 4 .
Sc1 Ru3 Sc1 166.867(4) 4 .
Ru2 Ru3 Sc1 113.740(5) 7 .
Si3 Sc1 Si2 139.451(15) . .
Si3 Sc1 Si1 162.962(14) . 3_545
Si2 Sc1 Si1 54.663(14) . 3_545
Si3 Sc1 Si4 78.946(12) . 4_545
Si2 Sc1 Si4 140.502(14) . 4_545
Si1 Sc1 Si4 85.924(13) 3_545 4_545
Si3 Sc1 Si5 86.957(12) . .
Si2 Sc1 Si5 85.701(10) . .
Si1 Sc1 Si5 84.844(10) 3_545 .
Si4 Sc1 Si5 88.501(12) 4_545 .
Si3 Sc1 Ru1 50.978(8) . 7_556
Si2 Sc1 Ru1 111.848(10) . 7_556
Si1 Sc1 Ru1 141.182(9) 3_545 7_556
Si4 Sc1 Ru1 100.429(11) 4_545 7_556
Si5 Sc1 Ru1 133.155(11) . 7_556
Si3 Sc1 Si4 53.668(11) . 4
Si2 Sc1 Si4 86.538(13) . 4
Si1 Sc1 Si4 141.119(14) 3_545 4
Si4 Sc1 Si4 132.587(15) 4_545 4
Si5 Sc1 Si4 90.321(12) . 4
Ru1 Sc1 Si4 50.381(8) 7_556 4
Si3 Sc1 Ru1 98.117(11) . 3
Si2 Sc1 Ru1 48.976(9) . 3
Si1 Sc1 Ru1 98.776(11) 3_545 3
Si4 Sc1 Ru1 159.795(12) 4_545 3
Si5 Sc1 Ru1 111.420(10) . 3
Ru1 Sc1 Ru1 63.807(6) 7_556 3
Si4 Sc1 Ru1 47.753(8) 4 3
Si3 Sc1 Ru3 49.706(9) . 4_545
Si2 Sc1 Ru3 141.231(9) . 4_545
Si1 Sc1 Ru3 113.764(10) 3_545 4_545
Si4 Sc1 Ru3 48.018(8) 4_545 4_545
Si5 Sc1 Ru3 55.559(9) . 4_545
Ru1 Sc1 Ru3 97.854(7) 7_556 4_545
Si4 Sc1 Ru3 94.385(10) 4 4_545
Ru1 Sc1 Ru3 141.844(8) 3 4_545
Si3 Sc1 Ru1 121.680(11) . 3_545
Si2 Sc1 Ru1 98.368(11) . 3_545
Si1 Sc1 Ru1 48.285(9) 3_545 3_545
Si4 Sc1 Ru1 47.354(8) 4_545 3_545
Si5 Sc1 Ru1 108.880(10) . 3_545
Ru1 Sc1 Ru1 110.725(8) 7_556 3_545
Si4 Sc1 Ru1 160.423(12) 4 3_545
Ru1 Sc1 Ru1 123.784(8) 3 3_545
Ru3 Sc1 Ru1 93.502(7) 4_545 3_545
Si3 Sc1 Ru2 145.579(11) . 2_655
Si2 Sc1 Ru2 47.956(6) . 2_655
Si1 Sc1 Ru2 47.913(6) 3_545 2_655
Si4 Sc1 Ru2 109.170(10) 4_545 2_655
Si5 Sc1 Ru2 125.717(11) . 2_655
Ru1 Sc1 Ru2 94.715(7) 7_556 2_655
Si4 Sc1 Ru2 109.644(10) 4 2_655
Ru1 Sc1 Ru2 62.476(5) 3 2_655
Ru3 Sc1 Ru2 155.663(8) 4_545 2_655
Ru1 Sc1 Ru2 62.483(5) 3_545 2_655
Si3 Sc1 Ru3 47.290(8) . .
Si2 Sc1 Ru3 103.282(9) . .
Si1 Sc1 Ru3 129.802(9) 3_545 .
Si4 Sc1 Ru3 100.435(10) 4_545 .
Si5 Sc1 Ru3 46.156(8) . .
Ru1 Sc1 Ru3 87.044(6) 7_556 .
Si4 Sc1 Ru3 50.113(8) 4 .
Ru1 Sc1 Ru3 91.651(7) 3 .
Ru3 Sc1 Ru3 52.460(4) 4_545 .
Ru1 Sc1 Ru3 144.340(8) 3_545 .
Ru2 Sc1 Ru3 149.448(8) 2_655 .
Si3 Sc2 Si3 103.877(11) . 7_556
Si3 Sc2 Si1 136.915(14) . .
Si3 Sc2 Si1 77.013(9) 7_556 .
Si3 Sc2 Si2 162.276(14) . 3_445
Si3 Sc2 Si2 90.192(10) 7_556 3_445
Si1 Sc2 Si2 56.301(14) . 3_445
Si3 Sc2 Si5 53.130(12) . 4
Si3 Sc2 Si5 82.599(12) 7_556 4
Si1 Sc2 Si5 85.045(13) . 4
Si2 Sc2 Si5 141.267(14) 3_445 4
Si3 Sc2 Ru3 50.839(9) . 4_545
Si3 Sc2 Ru3 144.090(11) 7_556 4_545
Si1 Sc2 Ru3 138.743(8) . 4_545
Si2 Sc2 Ru3 111.630(10) 3_445 4_545
Si5 Sc2 Ru3 95.340(10) 4 4_545
Si3 Sc2 Si5 83.062(12) . 6_556
Si3 Sc2 Si5 52.740(11) 7_556 6_556
Si1 Sc2 Si5 124.323(11) . 6_556
Si2 Sc2 Si5 97.467(11) 3_445 6_556
Si5 Sc2 Si5 107.680(11) 4 6_556
Ru3 Sc2 Si5 94.946(10) 4_545 6_556
Si3 Sc2 Si5 80.764(12) . 4_545
Si3 Sc2 Si5 108.326(13) 7_556 4_545
Si1 Sc2 Si5 140.859(14) . 4_545
Si2 Sc2 Si5 84.634(13) 3_445 4_545
Si5 Sc2 Si5 133.755(16) 4 4_545
Ru3 Sc2 Si5 49.514(8) 4_545 4_545
Si5 Sc2 Si5 57.318(14) 6_556 4_545
Si3 Sc2 Si4 84.043(11) . .
Si3 Sc2 Si4 160.281(14) 7_556 .
Si1 Sc2 Si4 84.876(9) . .
Si2 Sc2 Si4 86.136(9) 3_445 .
Si5 Sc2 Si4 88.186(12) 4 .
Ru3 Sc2 Si4 53.971(8) 4_545 .
Si5 Sc2 Si4 146.966(13) 6_556 .
Si5 Sc2 Si4 90.632(12) 4_545 .
Si3 Sc2 Ru2 123.697(11) . 4_545
Si3 Sc2 Ru2 76.157(10) 7_556 4_545
Si1 Sc2 Ru2 98.685(10) . 4_545
Si2 Sc2 Ru2 48.842(8) 3_445 4_545
Si5 Sc2 Ru2 156.919(11) 4 4_545
Ru3 Sc2 Ru2 96.586(7) 4_545 4_545
Si5 Sc2 Ru2 51.628(9) 6_556 4_545
Si5 Sc2 Ru2 48.742(8) 4_545 4_545
Si4 Sc2 Ru2 114.779(10) . 4_545
Si3 Sc2 Ru2 98.543(10) . 4
Si3 Sc2 Ru2 49.225(9) 7_556 4
Si1 Sc2 Ru2 48.946(8) . 4
Si2 Sc2 Ru2 98.823(10) 3_445 4
Si5 Sc2 Ru2 48.948(8) 4 4
Ru3 Sc2 Ru2 144.067(8) 4_545 4
Si5 Sc2 Ru2 99.681(10) 6_556 4
Si5 Sc2 Ru2 156.980(11) 4_545 4
Si4 Sc2 Ru2 112.254(10) . 4
Ru2 Sc2 Ru2 118.199(7) 4_545 4
Si3 Sc2 Ru1 128.890(10) . 2
Si3 Sc2 Ru1 120.629(10) 7_556 2
Si1 Sc2 Ru1 47.006(6) . 2
Si2 Sc2 Ru1 46.466(6) 3_445 2
Si5 Sc2 Ru1 106.490(10) 4 2
Ru3 Sc2 Ru1 94.455(7) 4_545 2
Si5 Sc2 Ru1 143.444(11) 6_556 2
Si5 Sc2 Ru1 105.408(10) 4_545 2
Si4 Sc2 Ru1 45.946(8) . 2
Ru2 Sc2 Ru1 92.210(6) 4_545 2
Ru2 Sc2 Ru1 92.995(6) 4 2
Ru1 Si1 Ru1 110.90(2) 2 .
Ru1 Si1 Ru2 136.078(4) 2 4
Ru1 Si1 Ru2 83.010(4) . 4
Ru1 Si1 Ru2 83.011(4) 2 3_455
Ru1 Si1 Ru2 136.078(4) . 3_455
Ru2 Si1 Ru2 116.29(2) 4 3_455
Ru1 Si1 Si2 124.551(10) 2 3_455
Ru1 Si1 Si2 124.551(10) . 3_455
Ru2 Si1 Si2 58.147(10) 4 3_455
Ru2 Si1 Si2 58.147(10) 3_455 3_455
Ru1 Si1 Si2 55.449(10) 2 3_445
Ru1 Si1 Si2 55.449(10) . 3_445
Ru2 Si1 Si2 121.853(10) 4 3_445
Ru2 Si1 Si2 121.853(10) 3_455 3_445
Si2 Si1 Si2 180.0 3_455 3_445
Ru1 Si1 Sc1 150.193(7) 2 3_455
Ru1 Si1 Sc1 70.344(5) . 3_455
Ru2 Si1 Sc1 73.490(10) 4 3_455
Ru2 Si1 Sc1 77.864(10) 3_455 3_455
Si2 Si1 Sc1 62.067(10) 3_455 3_455
Si2 Si1 Sc1 117.933(10) 3_445 3_455
Ru1 Si1 Sc1 70.344(5) 2 4
Ru1 Si1 Sc1 150.193(7) . 4
Ru2 Si1 Sc1 77.864(10) 4 4
Ru2 Si1 Sc1 73.490(10) 3_455 4
Si2 Si1 Sc1 62.067(10) 3_455 4
Si2 Si1 Sc1 117.933(10) 3_445 4
Sc1 Si1 Sc1 124.13(2) 3_455 4
Ru1 Si1 Sc2 75.843(10) 2 2
Ru1 Si1 Sc2 73.165(10) . 2
Ru2 Si1 Sc2 146.381(5) 4 2
Ru2 Si1 Sc2 70.388(5) 3_455 2
Si2 Si1 Sc2 118.097(10) 3_455 2
Si2 Si1 Sc2 61.903(10) 3_445 2
Sc1 Si1 Sc2 76.295(6) 3_455 2
Sc1 Si1 Sc2 132.700(7) 4 2
Ru1 Si1 Sc2 73.165(9) 2 .
Ru1 Si1 Sc2 75.843(10) . .
Ru2 Si1 Sc2 70.388(5) 4 .
Ru2 Si1 Sc2 146.381(5) 3_455 .
Si2 Si1 Sc2 118.096(10) 3_455 .
Si2 Si1 Sc2 61.904(10) 3_445 .
Sc1 Si1 Sc2 132.700(7) 3_455 .
Sc1 Si1 Sc2 76.294(7) 4 .
Sc2 Si1 Sc2 123.807(19) 2 .
Ru1 Si2 Ru1 112.66(2) 3 4
Ru1 Si2 Ru2 135.814(4) 3 .
Ru1 Si2 Ru2 82.190(3) 4 .
Ru1 Si2 Ru2 82.188(3) 3 2_655
Ru1 Si2 Ru2 135.815(4) 4 2_655
Ru2 Si2 Ru2 116.78(2) . 2_655
Ru1 Si2 Si1 123.672(10) 3 3_545
Ru1 Si2 Si1 123.672(10) 4 3_545
Ru2 Si2 Si1 58.391(10) . 3_545
Ru2 Si2 Si1 58.391(10) 2_655 3_545
Ru1 Si2 Si1 56.328(10) 3 3
Ru1 Si2 Si1 56.328(10) 4 3
Ru2 Si2 Si1 121.609(10) . 3
Ru2 Si2 Si1 121.609(10) 2_655 3
Si1 Si2 Si1 180.0 3_545 3
Ru1 Si2 Sc1 149.808(7) 3 2_655
Ru1 Si2 Sc1 68.559(6) 4 2_655
Ru2 Si2 Sc1 74.145(10) . 2_655
Ru2 Si2 Sc1 78.563(10) 2_655 2_655
Si1 Si2 Sc1 63.268(10) 3_545 2_655
Si1 Si2 Sc1 116.732(10) 3 2_655
Ru1 Si2 Sc1 68.558(5) 3 .
Ru1 Si2 Sc1 149.808(7) 4 .
Ru2 Si2 Sc1 78.561(10) . .
Ru2 Si2 Sc1 74.144(10) 2_655 .
Si1 Si2 Sc1 63.268(10) 3_545 .
Si1 Si2 Sc1 116.732(10) 3 .
Sc1 Si2 Sc1 126.54(2) 2_655 .
Ru1 Si2 Sc2 76.154(10) 3 3
Ru1 Si2 Sc2 73.454(10) 4 3
Ru2 Si2 Sc2 146.395(5) . 3
Ru2 Si2 Sc2 70.280(5) 2_655 3
Si1 Si2 Sc2 118.206(10) 3_545 3
Si1 Si2 Sc2 61.794(10) 3 3
Sc1 Si2 Sc2 75.555(6) 2_655 3
Sc1 Si2 Sc2 132.428(7) . 3
Ru1 Si2 Sc2 73.454(10) 3 4
Ru1 Si2 Sc2 76.154(10) 4 4
Ru2 Si2 Sc2 70.279(5) . 4
Ru2 Si2 Sc2 146.393(5) 2_655 4
Si1 Si2 Sc2 118.206(10) 3_545 4
Si1 Si2 Sc2 61.794(10) 3 4
Sc1 Si2 Sc2 132.427(7) 2_655 4
Sc1 Si2 Sc2 75.554(7) . 4
Sc2 Si2 Sc2 123.589(19) 3 4
Ru3 Si3 Ru3 69.057(9) 4_545 .
Ru3 Si3 Ru1 131.907(15) 4_545 7_556
Ru3 Si3 Ru1 120.447(14) . 7_556
Ru3 Si3 Ru2 77.099(12) 4_545 6_556
Ru3 Si3 Ru2 146.145(17) . 6_556
Ru1 Si3 Ru2 83.102(11) 7_556 6_556
Ru3 Si3 Si5 119.368(16) 4_545 4
Ru3 Si3 Si5 67.036(13) . 4
Ru1 Si3 Si5 106.059(17) 7_556 4
Ru2 Si3 Si5 133.633(15) 6_556 4
Ru3 Si3 Si4 120.615(15) 4_545 4
Ru3 Si3 Si4 63.113(12) . 4
Ru1 Si3 Si4 59.452(12) 7_556 4
Ru2 Si3 Si4 141.596(16) 6_556 4
Si5 Si3 Si4 70.758(16) 4 4
Ru3 Si3 Sc2 67.621(10) 4_545 .
Ru3 Si3 Sc2 81.266(11) . .
Ru1 Si3 Sc2 153.381(14) 7_556 .
Ru2 Si3 Sc2 85.260(12) 6_556 .
Si5 Si3 Sc2 66.232(12) 4 .
Si4 Si3 Sc2 132.157(17) 4 .
Ru3 Si3 Sc1 69.787(10) 4_545 .
Ru3 Si3 Sc1 76.728(10) . .
Ru1 Si3 Sc1 67.896(10) 7_556 .
Ru2 Si3 Sc1 92.737(13) 6_556 .
Si5 Si3 Sc1 133.203(17) 4 .
Si4 Si3 Sc1 66.821(12) 4 .
Sc2 Si3 Sc1 136.698(15) . .
Ru3 Si3 Sc2 133.946(15) 4_545 7_556
Ru3 Si3 Sc2 132.690(15) . 7_556
Ru1 Si3 Sc2 77.555(10) 7_556 7_556
Ru2 Si3 Sc2 72.410(10) 6_556 7_556
Si5 Si3 Sc2 65.883(13) 4 7_556
Si4 Si3 Sc2 104.589(16) 4 7_556
Sc2 Si3 Sc2 76.125(11) . 7_556
Sc1 Si3 Sc2 143.875(14) . 7_556
Ru3 Si4 Ru1 134.405(16) . 2
Ru3 Si4 Ru1 142.650(16) . 6
Ru1 Si4 Ru1 79.064(11) 2 6
Ru3 Si4 Si3 101.943(15) . 4_545
Ru1 Si4 Si3 121.040(17) 2 4_545
Ru1 Si4 Si3 57.651(11) 6 4_545
Ru3 Si4 Ru3 66.489(10) . 4_545
Ru1 Si4 Ru3 124.924(15) 2 4_545
Ru1 Si4 Ru3 111.835(14) 6 4_545
Si3 Si4 Ru3 55.969(11) 4_545 4_545
Ru3 Si4 Ru2 72.145(10) . 7
Ru1 Si4 Ru2 122.068(15) 2 7
Ru1 Si4 Ru2 75.151(10) 6 7
Si3 Si4 Ru2 85.636(13) 4_545 7
Ru3 Si4 Ru2 112.746(13) 4_545 7
Ru3 Si4 Sc1 68.172(10) . 4
Ru1 Si4 Sc1 70.576(11) 2 4
Ru1 Si4 Sc1 125.905(16) 6 4
Si3 Si4 Sc1 167.769(17) 4_545 4
Ru3 Si4 Sc1 122.258(14) 4_545 4
Ru2 Si4 Sc1 84.411(11) 7 4
Ru3 Si4 Sc2 78.694(11) . .
Ru1 Si4 Sc2 72.903(11) 2 .
Ru1 Si4 Sc2 135.704(15) 6 .
Si3 Si4 Sc2 110.546(15) 4_545 .
Ru3 Si4 Sc2 62.350(9) 4_545 .
Ru2 Si4 Sc2 149.130(15) 7 .
Sc1 Si4 Sc2 75.413(11) 4 .
Ru3 Si4 Sc1 136.172(16) . 4_545
Ru1 Si4 Sc1 66.719(10) 2 4_545
Ru1 Si4 Sc1 64.309(10) 6 4_545
Si3 Si4 Sc1 59.512(12) 4_545 4_545
Ru3 Si4 Sc1 70.801(10) 4_545 4_545
Ru2 Si4 Sc1 136.240(14) 7 4_545
Sc1 Si4 Sc1 132.583(15) 4 4_545
Sc2 Si4 Sc1 73.267(11) . 4_545
Ru3 Si4 Sc1 117.645(14) . 8_455
Ru1 Si4 Sc1 59.006(9) 2 8_455
Ru1 Si4 Sc1 59.620(9) 6 8_455
Si3 Si4 Sc1 114.886(14) 4_545 8_455
Ru3 Si4 Sc1 170.812(15) 4_545 8_455
Ru2 Si4 Sc1 63.154(9) 7 8_455
Sc1 Si4 Sc1 66.407(11) 4 8_455
Sc2 Si4 Sc1 125.673(13) . 8_455
Sc1 Si4 Sc1 106.060(12) 4_545 8_455
Ru3 Si5 Ru2 130.806(16) . .
Ru3 Si5 Si3 102.488(15) . 4_545
Ru2 Si5 Si3 124.958(16) . 4_545
Ru3 Si5 Ru2 74.198(10) . 7
Ru2 Si5 Ru2 113.985(14) . 7
Si3 Si5 Ru2 90.161(15) 4_545 7
Ru3 Si5 Ru3 64.133(9) . 4_545
Ru2 Si5 Ru3 131.949(15) . 4_545
Si3 Si5 Ru3 55.257(10) 4_545 4_545
Ru2 Si5 Ru3 114.064(13) 7 4_545
Ru3 Si5 Si5 109.187(19) . 7
Ru2 Si5 Si5 59.170(13) . 7
Si3 Si5 Si5 121.01(2) 4_545 7
Ru2 Si5 Si5 54.816(13) 7 7
Ru3 Si5 Si5 168.87(2) 4_545 7
Ru3 Si5 Sc2 136.024(16) . 4_545
Ru2 Si5 Sc2 70.321(10) . 4_545
Si3 Si5 Sc2 60.639(12) 4_545 4_545
Ru2 Si5 Sc2 139.135(15) 7 4_545
Ru3 Si5 Sc2 74.046(10) 4_545 4_545
Si5 Si5 Sc2 114.175(19) 7 4_545
Ru3 Si5 Sc2 138.636(16) . 6
Ru2 Si5 Sc2 81.875(12) . 6
Si3 Si5 Sc2 61.378(12) 4_545 6
Ru2 Si5 Sc2 68.455(10) 7 6
Ru3 Si5 Sc2 116.473(14) 4_545 6
Si5 Si5 Sc2 61.864(14) 7 6
Sc2 Si5 Sc2 72.321(11) 4_545 6
Ru3 Si5 Sc1 74.223(11) . .
Ru2 Si5 Sc1 77.011(12) . .
Si3 Si5 Sc1 111.076(16) 4_545 .
Ru2 Si5 Sc1 145.016(15) 7 .
Ru3 Si5 Sc1 63.520(10) 4_545 .
Si5 Si5 Sc1 124.68(2) 7 .
Sc2 Si5 Sc1 75.569(11) 4_545 .
Sc2 Si5 Sc1 145.984(15) 6 .
Ru3 Si5 Sc2 64.572(10) . 4
Ru2 Si5 Sc2 69.558(10) . 4
Si3 Si5 Sc2 165.019(17) 4_545 4
Ru2 Si5 Sc2 79.258(11) 7 4
Ru3 Si5 Sc2 119.682(14) 4_545 4
Si5 Si5 Sc2 60.818(14) 7 4
Sc2 Si5 Sc2 133.751(16) 4_545 4
Sc2 Si5 Sc2 122.682(14) 6 4
Sc1 Si5 Sc2 73.883(11) . 4

loop_
_geom_bond_atom_site_label_1
_geom_bond_atom_site_label_2
_geom_bond_distance
_geom_bond_site_symmetry_2
Ru1 Si4 2.3715(4) 2
Ru1 Si2 2.3853(3) 3_445
Ru1 Si1 2.4103(3) .
Ru1 Si3 2.4249(3) 7_556
Ru1 Si4 2.4720(4) 6_556
Ru1 Sc1 2.8919(3) 7_556
Ru1 Sc1 2.9429(2) 3_445
Ru1 Sc1 3.0407(2) 3_455
Ru1 Ru1 3.08395(18) 5_556
Ru1 Sc2 3.1540(3) 2
Ru1 Sc2 3.2506(2) .
Ru2 Si3 2.4454(4) 6
Ru2 Si2 2.4578(3) .
Ru2 Si1 2.4642(3) 3_545
Ru2 Si5 2.4653(4) .
Ru2 Si5 2.5901(4) 7
Ru2 Si4 2.7377(4) 7
Ru2 Ru3 3.01693(16) 7
Ru2 Sc2 3.0729(2) 4
Ru2 Sc2 3.0782(2) 4_545
Ru2 Sc1 3.1836(3) 2_655
Ru2 Sc1 3.3418(3) .
Ru3 Si4 2.3598(4) .
Ru3 Si3 2.3952(4) 4
Ru3 Si5 2.4054(4) .
Ru3 Si3 2.4231(3) .
Ru3 Si4 2.6078(4) 4
Ru3 Si5 2.7152(4) 4
Ru3 Ru3 2.73117(6) 4
Ru3 Ru3 2.73119(6) 4_545
Ru3 Sc2 2.8564(2) 4
Ru3 Sc1 2.9469(2) 4
Ru3 Sc1 3.2096(3) .
Sc1 Si3 2.7333(4) .
Sc1 Si2 2.8036(3) .
Sc1 Si1 2.8341(3) 3_545
Sc1 Si4 2.8486(4) 4_545
Sc1 Si5 2.8773(5) .
Sc1 Si4 2.9159(4) 4
Sc2 Si3 2.7157(4) .
Sc2 Si3 2.7494(4) 7_556
Sc2 Si1 2.8488(3) .
Sc2 Si2 2.8517(3) 3_445
Sc2 Si5 2.8517(4) 4
Sc2 Si5 2.8587(4) 6_556
Sc2 Si5 2.8874(4) 4_545
Sc2 Si4 2.8903(4) .
Si1 Si2 2.5886(7) 3_455
Si1 Si2 2.6895(7) 3_445
Si3 Si5 2.4928(5) 4
Si3 Si4 2.5553(5) 4
Si5 Si5 2.7559(7) 7
